data_4342903
loop_
_publ_author_name
'Aprile, Antonino'
'Iversen, Kalon J.'
'Wilson, David J. D.'
'Dutton, Jason L.'

_publ_section_title
;
 Te(II)/Te(IV) Mediated C-N Bond Formation on 2,5-Diphenyltellurophene and
 a Reassignment of the Product from the Reaction of PhI(OAc)2 with 2
 TMS-OTf.
;
_journal_issue 10
_journal_name_full 'Inorganic chemistry'
_journal_page_first 4934
_journal_page_last 4939
_journal_paper_doi 10.1021/acs.inorgchem.5b00537
_journal_volume 54
_journal_year 2015
_chemical_formula_sum 'C26 H26 F3 N2 O3.5 S Te'
_chemical_formula_weight 639.15
_chemical_name_systematic
; 
 ? 
;
_space_group_IT_number 15
_symmetry_cell_setting monoclinic
_symmetry_space_group_name_Hall '-I 2yc'
_symmetry_space_group_name_H-M 'I 1 2/c 1'
_atom_sites_solution_hydrogens geom
_atom_sites_solution_primary direct
_atom_sites_solution_secondary difmap
_audit_creation_method SHELXL-97
_cell_angle_alpha 90.00
_cell_angle_beta 92.060(4)
_cell_angle_gamma 90.00
_cell_formula_units_Z 8
_cell_length_a 14.3566(7)
_cell_length_b 10.5736(6)
_cell_length_c 35.4072(17)
_cell_measurement_temperature 173(2)
_cell_volume 5371.4(5)
_computing_cell_refinement 'CrysAlisPro, Agilent Technologies'
_computing_data_collection 'CrysAlisPro, Agilent Technologies'
_computing_data_reduction 'CrysAlisPro, Agilent Technologies'
_computing_molecular_graphics SHELXP
_computing_publication_material SHELXP
_computing_structure_refinement 'SHELXL-97 (Sheldrick, 2008)'
_computing_structure_solution 'SHELXS-97 (Sheldrick, 2008)'
_diffrn_ambient_temperature 173(2)
_diffrn_measured_fraction_theta_full 0.991
_diffrn_measured_fraction_theta_max 0.991
_diffrn_measurement_device_type 'Xcalibur, Atlas, Gemini'
_diffrn_measurement_method '\w scans'
_diffrn_radiation_monochromator graphite
_diffrn_radiation_source 'fine-focus sealed tube'
_diffrn_radiation_type MoK\a
_diffrn_radiation_wavelength 0.71073
_diffrn_reflns_av_R_equivalents 0.0309
_diffrn_reflns_av_sigmaI/netI 0.0234
_diffrn_reflns_limit_h_max 16
_diffrn_reflns_limit_h_min -16
_diffrn_reflns_limit_k_max 12
_diffrn_reflns_limit_k_min -12
_diffrn_reflns_limit_l_max 38
_diffrn_reflns_limit_l_min -42
_diffrn_reflns_number 21514
_diffrn_reflns_theta_full 25.03
_diffrn_reflns_theta_max 25.03
_diffrn_reflns_theta_min 2.84
_exptl_absorpt_coefficient_mu 1.238
_exptl_absorpt_correction_T_max 0.8171
_exptl_absorpt_correction_T_min 0.7471
_exptl_absorpt_correction_type multi-scan
_exptl_absorpt_process_details 'CrysAlisPro, Agilent Technologies'
_exptl_crystal_colour yellow
_exptl_crystal_density_diffrn 1.581
_exptl_crystal_density_method 'not measured'
_exptl_crystal_description block
_exptl_crystal_F_000 2552
_exptl_crystal_size_max 0.25
_exptl_crystal_size_mid 0.22
_exptl_crystal_size_min 0.17
_refine_diff_density_max 1.141
_refine_diff_density_min -0.955
_refine_diff_density_rms 0.080
_refine_ls_extinction_method none
_refine_ls_goodness_of_fit_ref 1.046
_refine_ls_hydrogen_treatment constr
_refine_ls_matrix_type full
_refine_ls_number_parameters 317
_refine_ls_number_reflns 4704
_refine_ls_number_restraints 0
_refine_ls_restrained_S_all 1.046
_refine_ls_R_factor_all 0.0428
_refine_ls_R_factor_gt 0.0338
_refine_ls_shift/su_max 0.001
_refine_ls_shift/su_mean 0.000
_refine_ls_structure_factor_coef Fsqd
_refine_ls_weighting_details 'calc w=1/[\s^2^(Fo^2^)+(0.0438P)^2^+20.6698P] where P=(Fo^2^+2Fc^2^)/3'
_refine_ls_weighting_scheme calc
_refine_ls_wR_factor_gt 0.0848
_refine_ls_wR_factor_ref 0.0924
_reflns_number_gt 4014
_reflns_number_total 4704
_reflns_threshold_expression >2sigma(I)
_cod_data_source_file ic5b00537_si_002.cif
_cod_data_source_block 12
_cod_depositor_comments 'Adding full bibliography for 4342901--4342903.cif.'
_cod_original_sg_symbol_H-M I2/c
_cod_original_formula_sum 'C26 H26 F3 N2 O3.50 S Te'
_cod_database_code 4342903

loop_
_symmetry_equiv_pos_as_xyz
'x, y, z'
'-x, y, -z+1/2'
'x+1/2, y+1/2, z+1/2'
'-x+1/2, y+1/2, -z+1'
'-x, -y, -z'
'x, -y, z-1/2'
'-x+1/2, -y+1/2, -z+1/2'
'x+1/2, -y+1/2, z'

loop_
_atom_site_label
_atom_site_type_symbol
_atom_site_fract_x
_atom_site_fract_y
_atom_site_fract_z
_atom_site_U_iso_or_equiv
_atom_site_adp_type
_atom_site_occupancy
_atom_site_symmetry_multiplicity
_atom_site_calc_flag
_atom_site_refinement_flags
_atom_site_disorder_assembly
_atom_site_disorder_group
Te1 Te 0.332410(15) 0.44938(2) 0.220624(6) 0.03211(10) Uani 1 1 d . . .
S1 S 0.33724(7) 0.53442(9) 0.08681(3) 0.0404(2) Uani 1 1 d . . .
F1 F 0.4310(3) 0.5290(5) 0.02531(10) 0.1169(16) Uani 1 1 d . . .
O4 O 0.0000 0.5000 0.5000 0.117(2) Uiso 1 2 d S . .
C53 C -0.0325(6) 0.3935(9) 0.4411(3) 0.131(3) Uiso 1 1 d . . .
H53A H -0.0510 0.4049 0.4144 0.197 Uiso 1 1 calc R A 1
H53B H -0.0792 0.3418 0.4535 0.197 Uiso 1 1 calc R A 1
H53C H 0.0282 0.3511 0.4431 0.197 Uiso 1 1 calc R A 1
C52 C -0.0262(11) 0.5105(16) 0.4586(4) 0.104(4) Uiso 0.50 1 d P B 1
H52A H -0.0869 0.5544 0.4556 0.125 Uiso 0.50 1 calc PR B 1
H52B H 0.0210 0.5623 0.4461 0.125 Uiso 0.50 1 calc PR B 1
C51 C 0.0084(12) 0.6155(16) 0.5148(5) 0.116(5) Uiso 0.50 1 d P . 2
H51A H -0.0507 0.6626 0.5105 0.139 Uiso 0.50 1 calc PR . 2
H51B H 0.0584 0.6622 0.5022 0.139 Uiso 0.50 1 calc PR . 2
F3 F 0.4700(4) 0.6757(5) 0.06261(12) 0.144(2) Uani 1 1 d . . .
C3 C 0.2092(2) 0.5620(3) 0.27226(10) 0.0281(7) Uani 1 1 d . . .
H4 H 0.1609 0.6092 0.2833 0.034 Uiso 1 1 calc R . .
F2 F 0.5120(3) 0.4927(6) 0.07634(14) 0.1388(19) Uani 1 1 d . . .
C41 C 0.4425(4) 0.5532(7) 0.06163(16) 0.0817(19) Uani 1 1 d . . .
C1 C 0.3384(2) 0.4166(3) 0.27863(10) 0.0297(8) Uani 1 1 d . . .
N1 N 0.2586(2) 0.4812(3) 0.33524(8) 0.0271(6) Uani 1 1 d . . .
C22 C 0.0997(3) 0.7232(4) 0.21649(11) 0.0371(9) Uani 1 1 d . . .
H9 H 0.1003 0.7515 0.2420 0.045 Uiso 1 1 calc R . .
C4 C 0.2212(2) 0.5650(3) 0.23439(10) 0.0283(7) Uani 1 1 d . . .
N2 N 0.2460(2) 0.4747(3) 0.45157(8) 0.0380(8) Uani 1 1 d . . .
C33 C 0.2480(2) 0.4767(3) 0.41411(10) 0.0303(8) Uani 1 1 d . . .
C32 C 0.2492(2) 0.3642(3) 0.39212(10) 0.0288(7) Uani 1 1 d . . .
H14 H 0.2465 0.2843 0.4043 0.035 Uiso 1 1 calc R . .
C16 C 0.4583(2) 0.3639(4) 0.32963(10) 0.0359(8) Uani 1 1 d . . .
H15 H 0.4525 0.4468 0.3397 0.043 Uiso 1 1 calc R . .
C12 C 0.4194(2) 0.2098(4) 0.28193(11) 0.0360(9) Uani 1 1 d . . .
H16 H 0.3868 0.1860 0.2592 0.043 Uiso 1 1 calc R . .
C2 C 0.2715(2) 0.4857(3) 0.29502(9) 0.0276(7) Uani 1 1 d . . .
O3 O 0.2733(3) 0.6197(3) 0.06861(9) 0.0703(10) Uani 1 1 d . . .
C11 C 0.4071(2) 0.3304(3) 0.29675(10) 0.0301(8) Uani 1 1 d . . .
O2 O 0.3651(3) 0.5630(5) 0.12471(10) 0.0890(14) Uani 1 1 d . . .
C31 C 0.2540(2) 0.3696(3) 0.35412(10) 0.0280(7) Uani 1 1 d . . .
H21 H 0.2543 0.2929 0.3401 0.034 Uiso 1 1 calc R . .
C21 C 0.1615(2) 0.6299(3) 0.20582(10) 0.0311(8) Uani 1 1 d . . .
C14 C 0.5260(3) 0.1583(4) 0.33309(12) 0.0437(10) Uani 1 1 d . . .
H24 H 0.5649 0.0983 0.3459 0.052 Uiso 1 1 calc R . .
C15 C 0.5173(3) 0.2781(4) 0.34763(12) 0.0423(10) Uani 1 1 d . . .
H25 H 0.5516 0.3017 0.3700 0.051 Uiso 1 1 calc R . .
C25 C 0.0995(3) 0.6475(4) 0.14168(12) 0.0531(11) Uani 1 1 d . . .
H26 H 0.1008 0.6228 0.1159 0.064 Uiso 1 1 calc R . .
C35 C 0.2551(3) 0.5913(3) 0.35534(10) 0.0336(8) Uani 1 1 d . . .
H27 H 0.2570 0.6695 0.3422 0.040 Uiso 1 1 calc R . .
C23 C 0.0370(3) 0.7753(4) 0.19015(13) 0.0497(11) Uani 1 1 d . . .
H28 H -0.0054 0.8385 0.1978 0.060 Uiso 1 1 calc R . .
C34 C 0.2491(3) 0.5923(4) 0.39338(10) 0.0360(8) Uani 1 1 d . . .
H29 H 0.2457 0.6707 0.4064 0.043 Uiso 1 1 calc R . .
C37 C 0.2491(4) 0.5918(4) 0.47350(11) 0.0588(13) Uani 1 1 d . . .
H30A H 0.3085 0.6349 0.4698 0.088 Uiso 1 1 calc R . .
H30B H 0.2434 0.5721 0.5004 0.088 Uiso 1 1 calc R . .
H30C H 0.1976 0.6469 0.4651 0.088 Uiso 1 1 calc R . .
C26 C 0.1615(3) 0.5944(4) 0.16783(11) 0.0408(9) Uani 1 1 d . . .
H31 H 0.2049 0.5329 0.1599 0.049 Uiso 1 1 calc R . .
C24 C 0.0357(3) 0.7360(5) 0.15280(13) 0.0548(12) Uani 1 1 d . . .
H32 H -0.0087 0.7698 0.1350 0.066 Uiso 1 1 calc R . .
C36 C 0.2473(4) 0.3553(4) 0.47236(11) 0.0578(13) Uani 1 1 d . . .
H33A H 0.1988 0.2992 0.4617 0.087 Uiso 1 1 calc R . .
H33B H 0.2357 0.3717 0.4990 0.087 Uiso 1 1 calc R . .
H33C H 0.3084 0.3150 0.4703 0.087 Uiso 1 1 calc R . .
C13 C 0.4788(3) 0.1243(4) 0.30007(13) 0.0439(10) Uani 1 1 d . . .
H46 H 0.4870 0.0423 0.2897 0.053 Uiso 1 1 calc R . .
O1 O 0.3164(3) 0.4058(4) 0.07909(13) 0.0906(12) Uiso 1 1 d . . .

loop_
_atom_site_aniso_label
_atom_site_aniso_U_11
_atom_site_aniso_U_22
_atom_site_aniso_U_33
_atom_site_aniso_U_23
_atom_site_aniso_U_13
_atom_site_aniso_U_12
Te1 0.03169(15) 0.03948(17) 0.02563(15) -0.00648(10) 0.00735(10) -0.00127(10)
S1 0.0491(6) 0.0315(5) 0.0400(6) 0.0061(4) -0.0078(4) -0.0055(4)
F1 0.087(3) 0.205(5) 0.060(2) -0.036(3) 0.0143(18) 0.009(3)
F3 0.163(4) 0.169(5) 0.100(3) 0.024(3) 0.018(3) -0.103(4)
C3 0.0314(18) 0.0255(18) 0.0276(18) -0.0047(14) 0.0057(14) -0.0020(14)
F2 0.051(2) 0.238(6) 0.127(4) 0.035(4) 0.000(2) 0.029(3)
C41 0.064(4) 0.131(6) 0.050(3) -0.004(3) -0.004(3) -0.013(4)
C1 0.0277(17) 0.0329(19) 0.0286(18) -0.0032(15) 0.0040(14) -0.0053(15)
N1 0.0311(15) 0.0278(15) 0.0227(14) -0.0022(12) 0.0037(12) -0.0030(12)
C22 0.038(2) 0.038(2) 0.035(2) 0.0026(17) 0.0046(16) -0.0014(17)
C4 0.0293(17) 0.0282(18) 0.0278(18) -0.0038(14) 0.0060(14) -0.0039(14)
N2 0.060(2) 0.0315(17) 0.0222(16) 0.0016(13) -0.0024(14) 0.0026(15)
C33 0.0335(19) 0.033(2) 0.0249(18) 0.0001(15) -0.0011(14) 0.0013(15)
C32 0.0344(18) 0.0225(17) 0.0294(18) 0.0001(14) -0.0004(14) -0.0008(14)
C16 0.0332(19) 0.036(2) 0.038(2) -0.0025(17) 0.0032(16) -0.0071(16)
C12 0.0258(18) 0.039(2) 0.044(2) -0.0042(17) 0.0070(16) -0.0027(16)
C2 0.0303(18) 0.0296(18) 0.0232(17) -0.0036(14) 0.0042(14) -0.0064(15)
O3 0.102(3) 0.060(2) 0.0486(19) 0.0064(16) 0.0025(18) 0.035(2)
C11 0.0227(16) 0.035(2) 0.0331(19) -0.0006(16) 0.0087(14) -0.0057(15)
O2 0.073(2) 0.159(4) 0.0350(18) 0.004(2) -0.0022(17) -0.023(3)
C31 0.0274(17) 0.0251(18) 0.0315(19) -0.0025(14) 0.0025(14) -0.0029(14)
C21 0.0357(19) 0.0308(19) 0.0270(18) 0.0042(15) 0.0041(14) -0.0072(15)
C14 0.0271(18) 0.044(2) 0.060(3) 0.013(2) 0.0004(18) -0.0041(17)
C15 0.0301(19) 0.051(3) 0.046(2) 0.0071(19) -0.0057(17) -0.0095(18)
C25 0.080(3) 0.049(3) 0.030(2) 0.0077(19) -0.011(2) -0.009(2)
C35 0.047(2) 0.0249(18) 0.0290(19) -0.0003(15) 0.0032(16) -0.0005(16)
C23 0.045(2) 0.048(3) 0.056(3) 0.016(2) 0.005(2) 0.003(2)
C34 0.056(2) 0.0236(18) 0.0280(19) -0.0036(15) 0.0027(17) 0.0001(17)
C37 0.112(4) 0.039(2) 0.025(2) -0.0076(18) -0.007(2) 0.008(3)
C26 0.061(3) 0.031(2) 0.031(2) 0.0014(16) 0.0029(18) -0.0029(19)
C24 0.054(3) 0.058(3) 0.052(3) 0.025(2) -0.012(2) -0.007(2)
C36 0.107(4) 0.037(2) 0.029(2) 0.0093(18) -0.005(2) 0.000(2)
C13 0.0299(19) 0.038(2) 0.064(3) -0.002(2) 0.0100(18) -0.0006(17)

loop_
_atom_type_symbol
_atom_type_description
_atom_type_scat_dispersion_real
_atom_type_scat_dispersion_imag
_atom_type_scat_source
C C 0.0033 0.0016 'International Tables Vol C Tables 4.2.6.8 and 6.1.1.4'
H H 0.0000 0.0000 'International Tables Vol C Tables 4.2.6.8 and 6.1.1.4'
N N 0.0061 0.0033 'International Tables Vol C Tables 4.2.6.8 and 6.1.1.4'
Te Te -0.5308 1.6751 'International Tables Vol C Tables 4.2.6.8 and 6.1.1.4'
S S 0.1246 0.1234 'International Tables Vol C Tables 4.2.6.8 and 6.1.1.4'
O O 0.0106 0.0060 'International Tables Vol C Tables 4.2.6.8 and 6.1.1.4'
F F 0.0171 0.0103 'International Tables Vol C Tables 4.2.6.8 and 6.1.1.4'

loop_
_geom_angle_atom_site_label_1
_geom_angle_atom_site_label_2
_geom_angle_atom_site_label_3
_geom_angle
_geom_angle_site_symmetry_1
_geom_angle_site_symmetry_3
C1 Te1 C4 82.62(14) . .
O1 S1 O2 115.9(3) . .
O1 S1 O3 113.1(2) . .
O2 S1 O3 116.6(3) . .
O1 S1 C41 100.7(3) . .
O2 S1 C41 103.4(2) . .
O3 S1 C41 104.2(3) . .
C51 O4 C51 180.0(14) 5_566 .
C51 O4 C52 109.4(9) 5_566 5_566
C51 O4 C52 70.6(9) . 5_566
C51 O4 C52 70.6(9) 5_566 .
C51 O4 C52 109.4(9) . .
C52 O4 C52 179.998(5) 5_566 .
C52 C53 C51 66.8(10) . 5_566
C52 C53 H53A 109.5 . .
C51 C53 H53A 175.2 5_566 .
C52 C53 H53B 109.5 . .
C51 C53 H53B 69.9 5_566 .
H53A C53 H53B 109.5 . .
C52 C53 H53C 109.5 . .
C51 C53 H53C 75.0 5_566 .
H53A C53 H53C 109.5 . .
H53B C53 H53C 109.5 . .
C53 C52 O4 112.3(12) . .
C53 C52 H52A 109.1 . .
O4 C52 H52A 109.1 . .
C53 C52 H52B 109.1 . .
O4 C52 H52B 109.1 . .
H52A C52 H52B 107.9 . .
O4 C51 C53 110.2(12) . 5_566
O4 C51 H51A 109.6 . .
C53 C51 H51A 109.6 5_566 .
O4 C51 H51B 109.6 . .
C53 C51 H51B 109.6 5_566 .
H51A C51 H51B 108.1 . .
C4 C3 C2 118.1(3) . .
C4 C3 H4 121.0 . .
C2 C3 H4 121.0 . .
F2 C41 F1 111.7(6) . .
F2 C41 F3 104.1(6) . .
F1 C41 F3 103.8(6) . .
F2 C41 S1 113.6(5) . .
F1 C41 S1 112.7(4) . .
F3 C41 S1 110.1(5) . .
C2 C1 C11 128.4(3) . .
C2 C1 Te1 109.2(3) . .
C11 C1 Te1 122.4(2) . .
C31 N1 C35 118.7(3) . .
C31 N1 C2 121.6(3) . .
C35 N1 C2 119.6(3) . .
C23 C22 C21 120.3(4) . .
C23 C22 H9 119.8 . .
C21 C22 H9 119.8 . .
C3 C4 C21 126.7(3) . .
C3 C4 Te1 110.1(3) . .
C21 C4 Te1 123.1(2) . .
C33 N2 C36 121.1(3) . .
C33 N2 C37 121.1(3) . .
C36 N2 C37 117.7(3) . .
N2 C33 C32 122.4(3) . .
N2 C33 C34 121.9(3) . .
C32 C33 C34 115.7(3) . .
C31 C32 C33 120.8(3) . .
C31 C32 H14 119.6 . .
C33 C32 H14 119.6 . .
C15 C16 C11 120.8(4) . .
C15 C16 H15 119.6 . .
C11 C16 H15 119.6 . .
C13 C12 C11 120.5(4) . .
C13 C12 H16 119.8 . .
C11 C12 H16 119.8 . .
C1 C2 C3 120.1(3) . .
C1 C2 N1 121.5(3) . .
C3 C2 N1 118.4(3) . .
C12 C11 C16 118.4(3) . .
C12 C11 C1 119.7(3) . .
C16 C11 C1 121.9(3) . .
C32 C31 N1 122.1(3) . .
C32 C31 H21 118.9 . .
N1 C31 H21 118.9 . .
C22 C21 C26 118.4(3) . .
C22 C21 C4 120.4(3) . .
C26 C21 C4 121.1(3) . .
C15 C14 C13 120.7(4) . .
C15 C14 H24 119.7 . .
C13 C14 H24 119.7 . .
C14 C15 C16 119.7(4) . .
C14 C15 H25 120.2 . .
C16 C15 H25 120.2 . .
C24 C25 C26 120.3(4) . .
C24 C25 H26 119.9 . .
C26 C25 H26 119.9 . .
C34 C35 N1 122.0(3) . .
C34 C35 H27 119.0 . .
N1 C35 H27 119.0 . .
C24 C23 C22 120.6(4) . .
C24 C23 H28 119.7 . .
C22 C23 H28 119.7 . .
C35 C34 C33 120.5(3) . .
C35 C34 H29 119.7 . .
C33 C34 H29 119.7 . .
N2 C37 H30A 109.5 . .
N2 C37 H30B 109.5 . .
H30A C37 H30B 109.5 . .
N2 C37 H30C 109.5 . .
H30A C37 H30C 109.5 . .
H30B C37 H30C 109.5 . .
C25 C26 C21 120.9(4) . .
C25 C26 H31 119.5 . .
C21 C26 H31 119.5 . .
C25 C24 C23 119.4(4) . .
C25 C24 H32 120.3 . .
C23 C24 H32 120.3 . .
N2 C36 H33A 109.5 . .
N2 C36 H33B 109.5 . .
H33A C36 H33B 109.5 . .
N2 C36 H33C 109.5 . .
H33A C36 H33C 109.5 . .
H33B C36 H33C 109.5 . .
C14 C13 C12 119.9(4) . .
C14 C13 H46 120.0 . .
C12 C13 H46 120.0 . .

loop_
_geom_bond_atom_site_label_1
_geom_bond_atom_site_label_2
_geom_bond_distance
_geom_bond_site_symmetry_2
Te1 C1 2.081(3) .
Te1 C4 2.082(3) .
S1 O1 1.417(5) .
S1 O2 1.419(4) .
S1 O3 1.425(3) .
S1 C41 1.793(6) .
F1 C41 1.316(6) .
O4 C51 1.333(17) 5_566
O4 C51 1.333(17) .
O4 C52 1.503(16) 5_566
O4 C52 1.503(16) .
C53 C52 1.385(17) .
C53 C51 1.589(17) 5_566
C53 H53A 0.9800 .
C53 H53B 0.9800 .
C53 H53C 0.9800 .
C52 H52A 0.9900 .
C52 H52B 0.9900 .
C51 C53 1.589(17) 5_566
C51 H51A 0.9900 .
C51 H51B 0.9900 .
F3 C41 1.355(8) .
C3 C4 1.358(5) .
C3 C2 1.431(5) .
C3 H4 0.9500 .
F2 C41 1.280(7) .
C1 C2 1.354(5) .
C1 C11 1.473(5) .
N1 C31 1.359(4) .
N1 C35 1.366(5) .
N1 C2 1.443(4) .
C22 C23 1.386(5) .
C22 C21 1.388(5) .
C22 H9 0.9500 .
C4 C21 1.472(5) .
N2 C33 1.328(5) .
N2 C36 1.461(5) .
N2 C37 1.461(5) .
C33 C32 1.422(5) .
C33 C34 1.427(5) .
C32 C31 1.351(5) .
C32 H14 0.9500 .
C16 C15 1.381(5) .
C16 C11 1.401(5) .
C16 H15 0.9500 .
C12 C13 1.385(6) .
C12 C11 1.393(5) .
C12 H16 0.9500 .
C31 H21 0.9500 .
C21 C26 1.396(5) .
C14 C15 1.375(6) .
C14 C13 1.378(6) .
C14 H24 0.9500 .
C15 H25 0.9500 .
C25 C24 1.376(7) .
C25 C26 1.381(6) .
C25 H26 0.9500 .
C35 C34 1.353(5) .
C35 H27 0.9500 .
C23 C24 1.386(7) .
C23 H28 0.9500 .
C34 H29 0.9500 .
C37 H30A 0.9800 .
C37 H30B 0.9800 .
C37 H30C 0.9800 .
C26 H31 0.9500 .
C24 H32 0.9500 .
C36 H33A 0.9800 .
C36 H33B 0.9800 .
C36 H33C 0.9800 .
C13 H46 0.9500 .

loop_
_geom_torsion_atom_site_label_1
_geom_torsion_atom_site_label_2
_geom_torsion_atom_site_label_3
_geom_torsion_atom_site_label_4
_geom_torsion
_geom_torsion_site_symmetry_1
_geom_torsion_site_symmetry_4
C51 C53 C52 O4 2.0(10) 5_566 .
C51 O4 C52 C53 -2.4(12) 5_566 .
C51 O4 C52 C53 177.6(12) . .
C52 O4 C52 C53 74(4) 5_566 .
C51 O4 C51 C53 30(8) 5_566 5_566
C52 O4 C51 C53 -2.0(10) 5_566 5_566
C52 O4 C51 C53 178.0(10) . 5_566
O1 S1 C41 F2 -69.2(6) . .
O2 S1 C41 F2 51.0(6) . .
O3 S1 C41 F2 173.4(5) . .
O1 S1 C41 F1 59.1(6) . .
O2 S1 C41 F1 179.3(5) . .
O3 S1 C41 F1 -58.3(6) . .
O1 S1 C41 F3 174.4(4) . .
O2 S1 C41 F3 -65.4(5) . .
O3 S1 C41 F3 57.0(5) . .
C4 Te1 C1 C2 -1.2(2) . .
C4 Te1 C1 C11 178.9(3) . .
C2 C3 C4 C21 175.5(3) . .
C2 C3 C4 Te1 0.5(4) . .
C1 Te1 C4 C3 0.4(2) . .
C1 Te1 C4 C21 -174.9(3) . .
C36 N2 C33 C32 1.6(6) . .
C37 N2 C33 C32 177.2(4) . .
C36 N2 C33 C34 -178.4(4) . .
C37 N2 C33 C34 -2.8(6) . .
N2 C33 C32 C31 -178.0(3) . .
C34 C33 C32 C31 2.0(5) . .
C11 C1 C2 C3 -178.3(3) . .
Te1 C1 C2 C3 1.8(4) . .
C11 C1 C2 N1 -0.6(6) . .
Te1 C1 C2 N1 179.6(2) . .
C4 C3 C2 C1 -1.7(5) . .
C4 C3 C2 N1 -179.5(3) . .
C31 N1 C2 C1 -48.2(5) . .
C35 N1 C2 C1 128.8(4) . .
C31 N1 C2 C3 129.5(3) . .
C35 N1 C2 C3 -53.4(4) . .
C13 C12 C11 C16 2.0(5) . .
C13 C12 C11 C1 -175.5(3) . .
C15 C16 C11 C12 -2.2(5) . .
C15 C16 C11 C1 175.2(3) . .
C2 C1 C11 C12 131.4(4) . .
Te1 C1 C11 C12 -48.8(4) . .
C2 C1 C11 C16 -46.0(5) . .
Te1 C1 C11 C16 133.9(3) . .
C33 C32 C31 N1 0.5(5) . .
C35 N1 C31 C32 -2.2(5) . .
C2 N1 C31 C32 174.9(3) . .
C23 C22 C21 C26 2.8(5) . .
C23 C22 C21 C4 -173.6(3) . .
C3 C4 C21 C22 17.4(5) . .
Te1 C4 C21 C22 -168.2(3) . .
C3 C4 C21 C26 -158.9(4) . .
Te1 C4 C21 C26 15.5(5) . .
C13 C14 C15 C16 2.1(6) . .
C11 C16 C15 C14 0.2(6) . .
C31 N1 C35 C34 1.3(5) . .
C2 N1 C35 C34 -175.8(3) . .
C21 C22 C23 C24 -0.7(6) . .
N1 C35 C34 C33 1.2(6) . .
N2 C33 C34 C35 177.2(4) . .
C32 C33 C34 C35 -2.8(5) . .
C24 C25 C26 C21 -0.5(6) . .
C22 C21 C26 C25 -2.3(6) . .
C4 C21 C26 C25 174.1(4) . .
C26 C25 C24 C23 2.7(7) . .
C22 C23 C24 C25 -2.2(7) . .
C15 C14 C13 C12 -2.3(6) . .
C11 C12 C13 C14 0.2(6) . .
